data_7212281
loop_
_publ_author_name
'Jida, Mouhamad'
'Deprez-Poulain, Rebecca'
'Malaquin, Sandra'
'Roussel, Pascal'
'Agbossou-Niedercorn, Francine'
'Deprez, Benoit'
'Laconde, Guillaume'

_publ_section_title
;
 Solvent-free microwave-assisted Meyers&#x2019; lactamization
;
_journal_issue 6
_journal_name_full 'Green Chemistry'
_journal_page_first 961
_journal_paper_doi 10.1039/b924111f
_journal_volume 12
_journal_year 2010
_chemical_absolute_configuration unk
_chemical_formula_sum 'C18 H20 N2 O2'
_chemical_formula_weight 296.40
_space_group_IT_number 4
_symmetry_cell_setting monoclinic
_symmetry_space_group_name_Hall 'P 2yb'
_symmetry_space_group_name_H-M 'P 1 21 1'
_atom_sites_solution_hydrogens geom
_atom_sites_solution_primary direct
_cell_angle_alpha 90
_cell_angle_beta 98.698(4)
_cell_angle_gamma 90
_cell_formula_units_Z 2
_cell_length_a 8.4078(8)
_cell_length_b 8.3744(8)
_cell_length_c 11.4399(10)
_cell_measurement_reflns_used 0
_cell_measurement_temperature 293
_cell_measurement_theta_max 0
_cell_measurement_theta_min 0
_cell_volume 796.22(13)
_computing_cell_refinement 'USER DEFINED CELL REFINEMENT'
_computing_data_collection 'USER DEFINED DATA COLLECTION'
_computing_data_reduction 'USER DEFINED DATA REDUCTION'
_computing_molecular_graphics 'CAMERON (Watkin et al., 1996)'
_computing_publication_material 'CRYSTALS (Betteridge et al., 2003)'
_computing_structure_refinement 'CRYSTALS (Betteridge et al., 2003)'
_computing_structure_solution 'USER DEFINED STRUCTURE SOLUTION'
_diffrn_ambient_temperature 293
_diffrn_measured_fraction_theta_full 0.999
_diffrn_measured_fraction_theta_max 0.999
_diffrn_measurement_device Unknown
_diffrn_measurement_device_type Serial
_diffrn_measurement_method \w/2\q
_diffrn_radiation_monochromator graphite
_diffrn_radiation_type 'Mo K\a'
_diffrn_radiation_wavelength 0.71073
_diffrn_reflns_av_R_equivalents 0.000
_diffrn_reflns_limit_h_max 10
_diffrn_reflns_limit_h_min -10
_diffrn_reflns_limit_k_max 9
_diffrn_reflns_limit_k_min -10
_diffrn_reflns_limit_l_max 14
_diffrn_reflns_limit_l_min -14
_diffrn_reflns_number 47945
_diffrn_reflns_theta_full 26.463
_diffrn_reflns_theta_max 26.463
_diffrn_reflns_theta_min 1.801
_diffrn_standards_number 0
_exptl_absorpt_coefficient_mu 0.081
_exptl_absorpt_correction_T_max 1.0000
_exptl_absorpt_correction_T_min 1.0000
_exptl_absorpt_correction_type none
_exptl_crystal_density_diffrn 1.236
_exptl_crystal_density_method 'not measured'
_exptl_crystal_F_000 316
_refine_diff_density_max 0.12
_refine_diff_density_min -0.12
_refine_ls_extinction_coef 30(12)
_refine_ls_extinction_method 'Larson (1970), Equation 22'
_refine_ls_goodness_of_fit_ref 1.1559
_refine_ls_hydrogen_treatment constr
_refine_ls_matrix_type full
_refine_ls_number_parameters 200
_refine_ls_number_reflns 1411
_refine_ls_number_restraints 1
_refine_ls_R_factor_all 0.0506
_refine_ls_R_factor_gt 0.0392
_refine_ls_shift/su_max 0.004502
_refine_ls_structure_factor_coef F
_refine_ls_weighting_details
;
Method, part 1, Chebychev polynomial, (Watkin, 1994, Prince, 1982)
[weight] = 1.0/[A~0~*T~0~(x)+A~1~*T~1~(x) ... +A~n-1~]*T~n-1~(x)]
where A~i~ are the Chebychev coefficients listed below and x= Fcalc/Fmax
Method = Robust Weighting (Prince, 1982)
W = [weight] * [1-(deltaF/6*sigmaF)^2^]^2^
A~i~ are:
0.470 0.403 0.210 0.338E-01 0.206E-01
;
_refine_ls_weighting_scheme calc
_refine_ls_wR_factor_all 0.0746
_refine_ls_wR_factor_gt 0.0441
_refine_ls_wR_factor_ref 0.0431
_reflns_limit_h_max 10
_reflns_limit_h_min -10
_reflns_limit_k_max 10
_reflns_limit_k_min 0
_reflns_limit_l_max 14
_reflns_limit_l_min 0
_reflns_number_gt 1463
_reflns_number_total 1767
_reflns_threshold_expression I>2.0\s(I)
_oxford_diffrn_Wilson_B_factor 4.60
_oxford_diffrn_Wilson_scale 1.51
_oxford_refine_ls_r_factor_ref 0.0381
_oxford_refine_ls_scale 1.131(3)
_oxford_reflns_number_all 1757
_oxford_reflns_threshold_expression_ref I>3.0\s(I)
_cod_data_source_file b924111f.txt
_cod_data_source_block 1
_cod_original_sg_symbol_H-M 'P 21 '
_cod_original_formula_sum 'C2.25 H2.50 N0.25 O0.25'
_cod_database_code 7212281

loop_
_symmetry_equiv_pos_as_xyz
x,y,z
-x,y+1/2,-z

loop_
_atom_site_label
_atom_site_type_symbol
_atom_site_fract_x
_atom_site_fract_y
_atom_site_fract_z
_atom_site_U_iso_or_equiv
_atom_site_occupancy
_atom_site_adp_type
_atom_site_refinement_flags_posn
O1 O -0.8475(3) -0.8547(3) -0.4089(2) 0.0802 1.0000 Uani .
C2 C -0.7974(3) -0.7195(4) -0.3801(2) 0.0597 1.0000 Uani .
N3 N -0.6791(2) -0.6818(3) -0.29336(18) 0.0510 1.0000 Uani .
C4 C -0.6624(3) -0.5069(3) -0.2721(2) 0.0528 1.0000 Uani .
C5 C -0.7139(3) -0.4781(3) -0.1549(2) 0.0528 1.0000 Uani .
N6 N -0.7489(3) -0.3284(3) -0.1144(2) 0.0629 1.0000 Uani .
C7 C -0.7925(3) -0.3468(5) -0.0043(2) 0.0693 1.0000 Uani .
C8 C -0.7850(3) -0.5109(4) 0.0243(2) 0.0692 1.0000 Uani .
C9 C -0.7315(3) -0.5924(4) -0.0731(2) 0.0564 1.0000 Uani .
C10 C -0.6964(4) -0.7651(4) -0.0907(3) 0.0650 1.0000 Uani .
C11 C -0.6057(3) -0.7854(3) -0.1957(2) 0.0585 1.0000 Uani .
C12 C -0.5835(4) -0.9595(4) -0.2308(4) 0.0816 1.0000 Uani .
O13 O -0.7268(3) -1.0505(3) -0.2446(3) 0.0921 1.0000 Uani .
C14 C -0.8261(3) -0.5595(7) 0.1327(3) 0.0938 1.0000 Uani .
C15 C -0.8704(4) -0.4437(10) 0.2083(3) 0.1181 1.0000 Uani .
C16 C -0.8758(5) -0.2834(9) 0.1782(4) 0.1234 1.0000 Uani .
C17 C -0.8385(3) -0.2308(6) 0.0716(3) 0.0925 1.0000 Uani .
C18 C -0.7711(4) -0.4335(4) -0.3818(2) 0.0717 1.0000 Uani .
C19 C -0.8660(4) -0.5708(5) -0.4413(3) 0.0848 1.0000 Uani .
C20 C -0.6580(7) -0.3511(6) -0.4536(3) 0.1186 1.0000 Uani .
C21 C -0.4971(6) -0.4123(6) -0.4113(4) 0.1180 1.0000 Uani .
C22 C -0.4908(4) -0.4487(4) -0.2816(3) 0.0736 1.0000 Uani .
H101 H -0.8014 -0.8233 -0.1069 0.0819 1.0000 Uiso R
H102 H -0.6291 -0.8074 -0.0184 0.0813 1.0000 Uiso R
H111 H -0.4950 -0.7402 -0.1678 0.0758 1.0000 Uiso R
H122 H -0.5424 -0.9618 -0.3092 0.1025 1.0000 Uiso R
H121 H -0.5065 -1.0091 -0.1649 0.1025 1.0000 Uiso R
H141 H -0.8224 -0.6687 0.1535 0.1198 1.0000 Uiso R
H151 H -0.8966 -0.4751 0.2837 0.1483 1.0000 Uiso R
H161 H -0.9079 -0.2101 0.2332 0.1448 1.0000 Uiso R
H171 H -0.8444 -0.1220 0.0510 0.1231 1.0000 Uiso R
H181 H -0.8415 -0.3516 -0.3550 0.0900 1.0000 Uiso R
H191 H -0.9815 -0.5599 -0.4338 0.1052 1.0000 Uiso R
H192 H -0.8528 -0.5741 -0.5250 0.1045 1.0000 Uiso R
H201 H -0.6912 -0.3740 -0.5388 0.1453 1.0000 Uiso R
H202 H -0.6608 -0.2359 -0.4391 0.1453 1.0000 Uiso R
H211 H -0.4739 -0.5095 -0.4526 0.1487 1.0000 Uiso R
H212 H -0.4180 -0.3290 -0.4191 0.1485 1.0000 Uiso R
H221 H -0.4088 -0.5316 -0.2577 0.0941 1.0000 Uiso R
H222 H -0.4705 -0.3510 -0.2344 0.0938 1.0000 Uiso R
H61 H -0.7531 -0.2390 -0.1571 0.0796 1.0000 Uiso R
H131 H -0.7877 -0.9984 -0.2961 0.1405 1.0000 Uiso R

loop_
_atom_site_aniso_label
_atom_site_aniso_U_11
_atom_site_aniso_U_22
_atom_site_aniso_U_33
_atom_site_aniso_U_23
_atom_site_aniso_U_13
_atom_site_aniso_U_12
O1 0.0892(14) 0.0648(14) 0.0805(14) -0.0071(12) -0.0069(11) -0.0179(12)
C2 0.0653(15) 0.0613(18) 0.0515(14) 0.0002(13) 0.0050(11) -0.0072(14)
N3 0.0532(10) 0.0436(11) 0.0546(11) 0.0025(9) 0.0029(8) -0.0013(9)
C4 0.0694(15) 0.0427(14) 0.0460(12) 0.0051(10) 0.0076(11) -0.0065(11)
C5 0.0555(13) 0.0544(15) 0.0458(12) -0.0006(11) -0.0008(10) -0.0057(12)
N6 0.0716(14) 0.0586(15) 0.0565(12) -0.0062(11) 0.0035(10) -0.0022(11)
C7 0.0489(13) 0.101(2) 0.0548(14) -0.0187(17) -0.0012(11) -0.0034(15)
C8 0.0454(13) 0.115(3) 0.0438(13) 0.0047(15) -0.0026(10) -0.0089(15)
C9 0.0524(12) 0.0711(17) 0.0434(11) 0.0092(12) 0.0000(10) -0.0086(13)
C10 0.0641(15) 0.0601(17) 0.0653(16) 0.0267(14) -0.0079(12) -0.0074(13)
C11 0.0455(12) 0.0491(13) 0.0766(17) 0.0120(13) -0.0049(11) -0.0027(11)
C12 0.0587(15) 0.0541(17) 0.127(3) 0.0028(19) -0.0018(16) 0.0127(14)
O13 0.0762(13) 0.0427(12) 0.149(2) 0.0101(13) -0.0084(13) -0.0035(10)
C14 0.0536(15) 0.178(4) 0.0485(14) 0.013(2) 0.0024(12) -0.013(2)
C15 0.0541(17) 0.249(7) 0.0510(18) -0.003(3) 0.0057(13) 0.001(3)
C16 0.0559(19) 0.235(7) 0.077(3) -0.052(4) 0.0044(16) 0.013(3)
C17 0.0552(15) 0.138(4) 0.081(2) -0.042(2) -0.0023(14) 0.009(2)
C18 0.105(2) 0.0583(18) 0.0496(14) 0.0129(13) 0.0030(14) 0.0058(16)
C19 0.102(2) 0.077(2) 0.0656(17) 0.0247(18) -0.0182(16) -0.004(2)
C20 0.181(5) 0.101(3) 0.071(2) 0.032(2) 0.011(2) -0.044(3)
C21 0.145(4) 0.119(4) 0.107(3) 0.027(3) 0.073(3) -0.006(3)
C22 0.0849(19) 0.0625(18) 0.0779(19) 0.0023(15) 0.0270(15) -0.0219(16)

loop_
_atom_type_symbol
_atom_type_scat_dispersion_real
_atom_type_scat_dispersion_imag
_atom_type_scat_Cromer_Mann_a1
_atom_type_scat_Cromer_Mann_b1
_atom_type_scat_Cromer_Mann_a2
_atom_type_scat_Cromer_Mann_b2
_atom_type_scat_Cromer_Mann_a3
_atom_type_scat_Cromer_Mann_b3
_atom_type_scat_Cromer_Mann_a4
_atom_type_scat_Cromer_Mann_b4
_atom_type_scat_Cromer_Mann_c
_atom_type_scat_source
C 0.0033 0.0016 2.3100 20.8439 1.0200 10.2075 1.5886 0.5687 0.8650 51.6512 0.2156 'International Tables Vol C 4.2.6.8 and 6.1.1.4'
H 0.0000 0.0000 0.4930 10.5109 0.3229 26.1257 0.1402 3.1424 0.0408 57.7998 0.0030 'International Tables Vol C 4.2.6.8 and 6.1.1.4'
N 0.0061 0.0033 12.2126 0.0057 3.1322 9.8933 2.0125 28.9975 1.1663 0.5826 -11.5290 'International Tables Vol C 4.2.6.8 and 6.1.1.4'
O 0.0106 0.0060 3.0485 13.2771 2.2868 5.7011 1.5463 0.3239 0.8670 32.9089 0.2508 'International Tables Vol C 4.2.6.8 and 6.1.1.4'

loop_
_geom_angle_atom_site_label_1
_geom_angle_atom_site_label_2
_geom_angle_atom_site_label_3
_geom_angle
_geom_angle_publ_flag
O1 C2 N3 127.0(3) yes
O1 C2 C19 123.0(3) yes
N3 C2 C19 110.0(3) yes
C2 N3 C4 113.4(2) yes
C2 N3 C11 127.2(2) yes
C4 N3 C11 115.92(19) yes
N3 C4 C5 105.8(2) yes
N3 C4 C18 103.1(2) yes
C5 C4 C18 116.4(2) yes
N3 C4 C22 111.5(2) yes
C5 C4 C22 114.5(2) yes
C18 C4 C22 105.0(2) yes
C4 C5 N6 123.6(2) yes
C4 C5 C9 125.5(2) yes
N6 C5 C9 110.8(2) yes
C5 N6 C7 107.8(3) yes
C5 N6 H61 124.7 no
C7 N6 H61 127.0 no
N6 C7 C8 108.2(3) yes
N6 C7 C17 129.1(4) yes
C8 C7 C17 122.7(3) yes
C7 C8 C9 106.9(2) yes
C7 C8 C14 118.7(4) yes
C9 C8 C14 134.3(4) yes
C8 C9 C5 106.2(3) yes
C8 C9 C10 131.0(3) yes
C5 C9 C10 122.9(3) yes
C9 C10 C11 110.2(2) yes
C9 C10 H101 108.0 no
C11 C10 H101 109.4 no
C9 C10 H102 109.3 no
C11 C10 H102 109.0 no
H101 C10 H102 110.8 no
C10 C11 N3 109.2(2) yes
C10 C11 C12 114.1(3) yes
N3 C11 C12 114.5(3) yes
C10 C11 H111 104.9 no
N3 C11 H111 106.2 no
C12 C11 H111 107.2 no
C11 C12 O13 114.0(2) yes
C11 C12 H122 108.9 no
O13 C12 H122 106.9 no
C11 C12 H121 106.7 no
O13 C12 H121 107.6 no
H122 C12 H121 112.9 no
C12 O13 H131 102.6 no
C8 C14 C15 118.4(5) yes
C8 C14 H141 120.1 no
C15 C14 H141 121.5 no
C14 C15 C16 121.6(4) yes
C14 C15 H151 119.3 no
C16 C15 H151 119.1 no
C15 C16 C17 121.8(5) yes
C15 C16 H161 117.7 no
C17 C16 H161 120.5 no
C7 C17 C16 116.8(5) yes
C7 C17 H171 121.8 no
C16 C17 H171 121.4 no
C4 C18 C19 105.6(2) yes
C4 C18 C20 106.0(3) yes
C19 C18 C20 115.9(3) yes
C4 C18 H181 109.3 no
C19 C18 H181 111.8 no
C20 C18 H181 107.9 no
C18 C19 C2 106.5(2) yes
C18 C19 H191 110.5 no
C2 C19 H191 110.4 no
C18 C19 H192 109.4 no
C2 C19 H192 109.9 no
H191 C19 H192 110.0 no
C18 C20 C21 106.7(3) yes
C18 C20 H201 109.8 no
C21 C20 H201 111.5 no
C18 C20 H202 108.9 no
C21 C20 H202 109.6 no
H201 C20 H202 110.2 no
C20 C21 C22 106.9(3) yes
C20 C21 H211 112.1 no
C22 C21 H211 109.2 no
C20 C21 H212 109.2 no
C22 C21 H212 108.1 no
H211 C21 H212 111.2 no
C4 C22 C21 103.8(3) yes
C4 C22 H221 112.3 no
C21 C22 H221 109.5 no
C4 C22 H222 108.1 no
C21 C22 H222 110.5 no
H221 C22 H222 112.2 no

loop_
_geom_bond_atom_site_label_1
_geom_bond_atom_site_label_2
_geom_bond_distance
_geom_bond_publ_flag
O1 C2 1.235(4) yes
C2 N3 1.332(3) yes
C2 C19 1.500(4) yes
N3 C4 1.488(3) yes
N3 C11 1.474(3) yes
C4 C5 1.490(4) yes
C4 C18 1.562(4) yes
C4 C22 1.542(4) yes
C5 N6 1.383(4) yes
C5 C9 1.362(4) yes
N6 C7 1.372(4) yes
N6 H61 0.891 no
C7 C8 1.412(5) yes
C7 C17 1.396(5) yes
C8 C9 1.436(4) yes
C8 C14 1.398(4) yes
C9 C10 1.496(5) yes
C10 C11 1.526(4) yes
C10 H101 1.001 no
C10 H102 0.995 no
C11 C12 1.531(4) yes
C11 H111 1.011 no
C12 O13 1.414(4) yes
C12 H122 1.010 no
C12 H121 1.006 no
O13 H131 0.841 no
C14 C15 1.387(8) yes
C14 H141 0.944 no
C15 C16 1.385(8) yes
C15 H151 0.958 no
C16 C17 1.376(7) yes
C16 H161 0.947 no
C17 H171 0.941 no
C18 C19 1.503(5) yes
C18 C20 1.514(5) yes
C18 H181 0.985 no
C19 H191 0.992 no
C19 H192 0.981 no
C20 C21 1.459(6) yes
C20 H201 0.991 no
C20 H202 0.980 no
C21 C22 1.507(5) yes
C21 H211 0.975 no
C21 H212 0.977 no
C22 H221 0.988 no
C22 H222 0.981 no

loop_
_geom_hbond_atom_site_label_D
_geom_hbond_atom_site_label_H
_geom_hbond_atom_site_label_A
_geom_hbond_site_symmetry_A
_geom_hbond_angle_DHA
_geom_hbond_distance_DH
_geom_hbond_distance_HA
_geom_hbond_distance_DA
_geom_hbond_publ_flag
N6 H61 O13 1_565 171 0.89 1.90 2.785(5) yes
O13 H131 O1 . 159 0.84 1.78 2.583(5) yes
O13 H131 C2 . 137 0.84 2.52 3.188(5) yes
